data_2210286
loop_
_publ_author_name
'Shan Liu'
'Jun-Mei Tang'
'Hong-Jun Zhu'

_publ_section_title
;
 Dimethyl 2,5-dibenzoylterephthalate
;
_journal_coeditor_code HK2100
_journal_issue 9
_journal_name_full 'Acta Crystallographica Section E'
_journal_page_first o3829
_journal_page_last o3830
_journal_paper_doi 10.1107/S160053680603114X
_journal_volume 62
_journal_year 2006
_chemical_formula_iupac 'C24 H18 O6'
_chemical_formula_moiety 'C24 H18 O6'
_chemical_formula_sum 'C24 H18 O6'
_chemical_formula_weight 402.38
_chemical_name_systematic
;
Dimethyl 2,5-dibenzoylterephthalate
;
_space_group_IT_number 14
_symmetry_cell_setting monoclinic
_symmetry_space_group_name_Hall '-P 2ybc'
_symmetry_space_group_name_H-M 'P 1 21/c 1'
_atom_sites_solution_hydrogens geom
_atom_sites_solution_primary direct
_atom_sites_solution_secondary difmap
_audit_creation_method SHELXL-97
_cell_angle_alpha 90.00
_cell_angle_beta 93.25(3)
_cell_angle_gamma 90.00
_cell_formula_units_Z 2
_cell_length_a 5.391(3)
_cell_length_b 9.1920(10)
_cell_length_c 20.656(2)
_cell_measurement_reflns_used 25
_cell_measurement_temperature 294(2)
_cell_measurement_theta_max 13
_cell_measurement_theta_min 9
_cell_volume 1021.9(6)
_computing_cell_refinement 'CAD-4 Software'
_computing_data_collection 'CAD-4 Software (Enraf--Nonius, 1985)'
_computing_data_reduction 'XCAD4 (Harms & Wocadlo, 1995)'
_computing_molecular_graphics 'SHELXTL (Bruker, 2000)'
_computing_publication_material SHELXTL
_computing_structure_refinement 'SHELXL97 (Sheldrick, 1997)'
_computing_structure_solution 'SHELXS97 (Sheldrick, 1997)'
_diffrn_ambient_temperature 294(2)
_diffrn_measured_fraction_theta_full 0.998
_diffrn_measured_fraction_theta_max 0.998
_diffrn_measurement_device_type 'Enraf--Nonius CAD-4'
_diffrn_measurement_method \w/2\q
_diffrn_radiation_monochromator graphite
_diffrn_radiation_source 'fine-focus sealed tube'
_diffrn_radiation_type MoK\a
_diffrn_radiation_wavelength 0.71073
_diffrn_reflns_av_R_equivalents 0.0380
_diffrn_reflns_av_sigmaI/netI 0.0534
_diffrn_reflns_limit_h_max 6
_diffrn_reflns_limit_h_min 0
_diffrn_reflns_limit_k_max 11
_diffrn_reflns_limit_k_min 0
_diffrn_reflns_limit_l_max 25
_diffrn_reflns_limit_l_min -25
_diffrn_reflns_number 2218
_diffrn_reflns_theta_full 25.97
_diffrn_reflns_theta_max 25.97
_diffrn_reflns_theta_min 1.98
_diffrn_standards_decay_% 0
_diffrn_standards_interval_time 120
_diffrn_standards_number 3
_exptl_absorpt_coefficient_mu 0.094
_exptl_absorpt_correction_T_max 0.9906
_exptl_absorpt_correction_T_min 0.9632
_exptl_absorpt_correction_type psi-scan
_exptl_absorpt_process_details '(North <i>et al.</i>,  1968)'
_exptl_crystal_colour colorless
_exptl_crystal_density_diffrn 1.308
_exptl_crystal_density_method 'not measured'
_exptl_crystal_description block
_exptl_crystal_F_000 420
_exptl_crystal_size_max 0.40
_exptl_crystal_size_mid 0.30
_exptl_crystal_size_min 0.10
_refine_diff_density_max 0.331
_refine_diff_density_min -0.188
_refine_ls_extinction_coef 0.048(8)
_refine_ls_extinction_expression Fc^*^=kFc[1+0.001xFc^2^\l^3^/sin(2\q)]^-1/4^
_refine_ls_extinction_method SHELXL97
_refine_ls_goodness_of_fit_ref 1.018
_refine_ls_hydrogen_treatment constr
_refine_ls_matrix_type full
_refine_ls_number_parameters 137
_refine_ls_number_reflns 1999
_refine_ls_number_restraints 0
_refine_ls_restrained_S_all 1.018
_refine_ls_R_factor_all 0.1164
_refine_ls_R_factor_gt 0.0623
_refine_ls_shift/su_max 0.000
_refine_ls_shift/su_mean 0.000
_refine_ls_structure_factor_coef Fsqd
_refine_ls_weighting_details 'calc w=1/[\s^2^(Fo^2^)+(0.1P)^2^+0.06P] where P=(Fo^2^+2Fc^2^)/3'
_refine_ls_weighting_scheme calc
_refine_ls_wR_factor_gt 0.1521
_refine_ls_wR_factor_ref 0.1858
_reflns_number_gt 1155
_reflns_number_total 1999
_reflns_threshold_expression I>2\s(I)
_cod_data_source_file hk2100.cif
_cod_data_source_block I
_cod_original_sg_symbol_H-M 'P 21/c'
_cod_database_code 2210286
_cod_database_fobs_code 2210286

loop_
_symmetry_equiv_pos_as_xyz
'x, y, z'
'-x, y+1/2, -z+1/2'
'-x, -y, -z'
'x, -y-1/2, z-1/2'

loop_
_atom_site_type_symbol
_atom_site_label
_atom_site_fract_x
_atom_site_fract_y
_atom_site_fract_z
_atom_site_U_iso_or_equiv
_atom_site_adp_type
_atom_site_calc_flag
_atom_site_refinement_flags
_atom_site_occupancy
O O1 0.6330(4) 0.2990(2) -0.06588(11) 0.0680(7) Uani d . 1
O O2 0.4651(4) 0.2344(3) 0.02630(10) 0.0645(7) Uani d . 1
O O3 0.5872(5) -0.0197(3) 0.13152(11) 0.0765(8) Uani d . 1
C C1 0.4219(8) 0.3927(4) -0.0826(2) 0.0898(13) Uani d . 1
H H1A 0.4504 0.4444 -0.1218 0.135 Uiso calc R 1
H H1B 0.4015 0.4610 -0.0481 0.135 Uiso calc R 1
H H1C 0.2745 0.3347 -0.0888 0.135 Uiso calc R 1
C C2 0.6206(5) 0.2199(3) -0.01239(14) 0.0480(7) Uani d . 1
C C3 0.9553(5) 0.0694(3) -0.05833(12) 0.0436(7) Uani d . 1
H H3A 0.9246 0.1167 -0.0978 0.052 Uiso calc R 1
C C4 0.8220(5) 0.1097(3) -0.00559(13) 0.0421(7) Uani d . 1
C C5 0.8679(5) 0.0392(3) 0.05356(12) 0.0423(7) Uani d . 1
C C6 0.7299(5) 0.0711(3) 0.11320(13) 0.0482(7) Uani d . 1
C C7 0.7890(5) 0.2032(3) 0.15151(12) 0.0461(7) Uani d . 1
C C8 0.6501(6) 0.2352(4) 0.20413(14) 0.0639(9) Uani d . 1
H H8A 0.5178 0.1753 0.2136 0.077 Uiso calc R 1
C C9 0.7049(8) 0.3527(5) 0.24195(17) 0.0845(13) Uani d . 1
H H9A 0.6111 0.3724 0.2773 0.101 Uiso calc R 1
C C10 0.8975(8) 0.4425(5) 0.2283(2) 0.0934(14) Uani d . 1
H H10A 0.9332 0.5239 0.2539 0.112 Uiso calc R 1
C C11 1.0373(7) 0.4116(5) 0.1769(2) 0.0880(13) Uani d . 1
H H11A 1.1695 0.4719 0.1679 0.106 Uiso calc R 1
C C12 0.9848(5) 0.2933(4) 0.13854(16) 0.0642(9) Uani d . 1
H H12A 1.0812 0.2735 0.1036 0.077 Uiso calc R 1

loop_
_atom_site_aniso_label
_atom_site_aniso_U_11
_atom_site_aniso_U_22
_atom_site_aniso_U_33
_atom_site_aniso_U_12
_atom_site_aniso_U_13
_atom_site_aniso_U_23
O1 0.0676(15) 0.0633(14) 0.0739(15) 0.0150(12) 0.0117(12) 0.0157(12)
O2 0.0478(13) 0.0831(17) 0.0636(13) 0.0127(12) 0.0130(11) -0.0038(12)
O3 0.0785(16) 0.0773(17) 0.0776(16) -0.0230(14) 0.0388(13) -0.0053(13)
C1 0.091(3) 0.079(3) 0.099(3) 0.027(2) -0.002(2) 0.022(2)
C2 0.0449(16) 0.0490(17) 0.0500(16) -0.0046(14) 0.0008(13) -0.0025(14)
C3 0.0444(16) 0.0480(16) 0.0388(14) -0.0038(13) 0.0060(12) -0.0005(12)
C4 0.0383(15) 0.0454(15) 0.0428(15) -0.0033(13) 0.0056(12) -0.0050(12)
C5 0.0392(15) 0.0464(16) 0.0420(15) -0.0064(13) 0.0079(11) -0.0068(13)
C6 0.0407(15) 0.0603(18) 0.0446(16) 0.0000(15) 0.0115(12) 0.0025(14)
C7 0.0370(14) 0.0610(18) 0.0404(14) 0.0079(14) 0.0022(11) -0.0046(13)
C8 0.058(2) 0.086(2) 0.0498(17) 0.0110(18) 0.0177(15) -0.0077(17)
C9 0.081(3) 0.114(3) 0.059(2) 0.024(3) 0.014(2) -0.029(2)
C10 0.078(3) 0.108(3) 0.092(3) 0.018(3) -0.020(2) -0.055(3)
C11 0.052(2) 0.101(3) 0.112(3) -0.016(2) 0.004(2) -0.049(3)
C12 0.0377(16) 0.086(2) 0.069(2) -0.0049(17) 0.0089(14) -0.0227(19)

loop_
_atom_type_symbol
_atom_type_description
_atom_type_scat_dispersion_real
_atom_type_scat_dispersion_imag
_atom_type_scat_source
C C 0.0033 0.0016 'International Tables Vol C Tables 4.2.6.8 and 6.1.1.4'
H H 0.0000 0.0000 'International Tables Vol C Tables 4.2.6.8 and 6.1.1.4'
O O 0.0106 0.0060 'International Tables Vol C Tables 4.2.6.8 and 6.1.1.4'

loop_
_geom_angle_atom_site_label_1
_geom_angle_atom_site_label_2
_geom_angle_atom_site_label_3
_geom_angle_site_symmetry_1
_geom_angle
_geom_angle_publ_flag
C2 O1 C1 . 116.5(3) yes
O1 C1 H1A . 109.5 ?
O1 C1 H1B . 109.5 ?
H1A C1 H1B . 109.5 ?
O1 C1 H1C . 109.5 ?
H1A C1 H1C . 109.5 ?
H1B C1 H1C . 109.5 ?
O2 C2 O1 . 124.4(3) yes
O2 C2 C4 . 123.3(3) yes
O1 C2 C4 . 112.4(2) yes
C5 C3 C4 3_755 121.6(3) ?
C5 C3 H3A 3_755 119.2 ?
C4 C3 H3A . 119.2 ?
C3 C4 C5 . 119.3(2) ?
C3 C4 C2 . 121.1(2) ?
C5 C4 C2 . 119.5(2) ?
C3 C5 C4 3_755 119.1(2) ?
C3 C5 C6 3_755 117.0(2) ?
C4 C5 C6 . 123.8(3) ?
O3 C6 C7 . 121.5(3) yes
O3 C6 C5 . 118.3(3) yes
C7 C6 C5 . 119.9(2) ?
C12 C7 C8 . 118.6(3) ?
C12 C7 C6 . 122.3(3) ?
C8 C7 C6 . 119.0(3) ?
C9 C8 C7 . 120.7(3) ?
C9 C8 H8A . 119.6 ?
C7 C8 H8A . 119.6 ?
C8 C9 C10 . 120.4(3) ?
C8 C9 H9A . 119.8 ?
C10 C9 H9A . 119.8 ?
C11 C10 C9 . 119.5(4) ?
C11 C10 H10A . 120.2 ?
C9 C10 H10A . 120.2 ?
C12 C11 C10 . 120.7(4) ?
C12 C11 H11A . 119.6 ?
C10 C11 H11A . 119.6 ?
C11 C12 C7 . 120.1(3) ?
C11 C12 H12A . 120.0 ?
C7 C12 H12A . 120.0 ?

loop_
_geom_bond_atom_site_label_1
_geom_bond_atom_site_label_2
_geom_bond_site_symmetry_2
_geom_bond_distance
_geom_bond_publ_flag
O1 C2 . 1.327(3) yes
O1 C1 . 1.453(4) yes
O2 C2 . 1.198(3) yes
O3 C6 . 1.211(3) yes
C1 H1A . 0.9600 ?
C1 H1B . 0.9600 ?
C1 H1C . 0.9600 ?
C2 C4 . 1.485(4) ?
C3 C5 3_755 1.380(4) ?
C3 C4 . 1.389(4) ?
C3 H3A . 0.9300 ?
C4 C5 . 1.393(4) ?
C5 C3 3_755 1.380(4) ?
C5 C6 . 1.504(4) ?
C6 C7 . 1.474(4) ?
C7 C12 . 1.380(4) ?
C7 C8 . 1.386(4) ?
C8 C9 . 1.356(5) ?
C8 H8A . 0.9300 ?
C9 C10 . 1.368(6) ?
C9 H9A . 0.9300 ?
C10 C11 . 1.367(6) ?
C10 H10A . 0.9300 ?
C11 C12 . 1.365(5) ?
C11 H11A . 0.9300 ?
C12 H12A . 0.9300 ?

loop_
_geom_hbond_atom_site_label_D
_geom_hbond_atom_site_label_H
_geom_hbond_atom_site_label_A
_geom_hbond_site_symmetry_A
_geom_hbond_distance_DH
_geom_hbond_distance_HA
_geom_hbond_distance_DA
_geom_hbond_angle_DHA
_geom_hbond_publ_flag
C9 H9A O3 2_655 0.9300 2.4300 3.340(5) 166.00 yes

loop_
_geom_torsion_atom_site_label_1
_geom_torsion_atom_site_label_2
_geom_torsion_atom_site_label_3
_geom_torsion_atom_site_label_4
_geom_torsion_site_symmetry_1
_geom_torsion_site_symmetry_4
_geom_torsion
C1 O1 C2 O2 . . -9.8(4)
C1 O1 C2 C4 . . 170.1(3)
C5 C3 C4 C5 3_755 . 0.1(4)
C5 C3 C4 C2 3_755 . -175.9(2)
O2 C2 C4 C3 . . 162.4(3)
O1 C2 C4 C3 . . -17.5(4)
O2 C2 C4 C5 . . -13.7(4)
O1 C2 C4 C5 . . 166.5(2)
C3 C4 C5 C3 . 3_755 -0.1(4)
C2 C4 C5 C3 . 3_755 176.0(2)
C3 C4 C5 C6 . . -178.2(3)
C2 C4 C5 C6 . . -2.1(4)
C3 C5 C6 O3 3_755 . -68.4(4)
C4 C5 C6 O3 . . 109.7(3)
C3 C5 C6 C7 3_755 . 105.3(3)
C4 C5 C6 C7 . . -76.6(4)
O3 C6 C7 C12 . . 167.0(3)
C5 C6 C7 C12 . . -6.5(4)
O3 C6 C7 C8 . . -10.2(4)
C5 C6 C7 C8 . . 176.3(3)
C12 C7 C8 C9 . . 0.2(5)
C6 C7 C8 C9 . . 177.5(3)
C7 C8 C9 C10 . . 0.6(6)
C8 C9 C10 C11 . . -1.1(7)
C9 C10 C11 C12 . . 0.8(7)
C10 C11 C12 C7 . . 0.0(6)
C8 C7 C12 C11 . . -0.5(5)
C6 C7 C12 C11 . . -177.7(3)
